data_2232769
loop_
_publ_author_name
'Oelkers, Benjamin'
'Stricker, Marion'
'Sundermeyer, J\"org'

_publ_section_title
;
 <i>catena</i>-Poly[[diacetonitrilecopper(I)]-\m-dicyanamido]
;
_journal_coeditor_code HP2020
_journal_issue 12
_journal_name_full 'Acta Crystallographica Section E'
_journal_page_first m1784
_journal_paper_doi 10.1107/S1600536811047052
_journal_volume 67
_journal_year 2011
_chemical_formula_iupac '[Cu (C2 N3) (C2 H3 N)2]'
_chemical_formula_moiety 'C6 H6 Cu N5'
_chemical_formula_sum 'C6 H6 Cu N5'
_chemical_formula_weight 211.71
_chemical_name_systematic
;
<i>catena</i>-Poly[[diacetonitrilecopper(I)]-\m-dicyanamido]
;
_space_group_IT_number 59
_symmetry_cell_setting orthorhombic
_symmetry_space_group_name_Hall '-P 2ab 2a'
_symmetry_space_group_name_H-M 'P m m n :2'
_atom_sites_solution_hydrogens geom
_atom_sites_solution_primary direct
_atom_sites_solution_secondary difmap
_audit_creation_method SHELXL-97
_cell_angle_alpha 90.00
_cell_angle_beta 90.00
_cell_angle_gamma 90.00
_cell_formula_units_Z 2
_cell_length_a 7.5222(5)
_cell_length_b 10.5307(11)
_cell_length_c 5.5378(4)
_cell_measurement_reflns_used 9024
_cell_measurement_temperature 100(2)
_cell_measurement_theta_max 27.07
_cell_measurement_theta_min 1.93
_cell_volume 438.67(6)
_computing_cell_refinement 'X-AREA (Stoe & Cie, 2001)'
_computing_data_collection 'X-AREA (Stoe & Cie, 2001)'
_computing_data_reduction 'X-AREA (Stoe & Cie, 2001)'
_computing_molecular_graphics 'DIAMOND (Brandenburg, 2007)'
_computing_publication_material 'WinGX (Farrugia, 1999)'
_computing_structure_refinement 'SHELXL97 (Sheldrick, 2008)'
_computing_structure_solution 'SIR92 (Altomare <i>et al.</i>, 1993)'
_diffrn_ambient_temperature 100(2)
_diffrn_detector_area_resol_mean 6.67
_diffrn_measured_fraction_theta_full 1.000
_diffrn_measured_fraction_theta_max 1.000
_diffrn_measurement_device_type 'Stoe IPDS 2'
_diffrn_measurement_method 'rotation method'
_diffrn_radiation_monochromator graphite
_diffrn_radiation_source 'fine-focus sealed tube'
_diffrn_radiation_type MoK\a
_diffrn_radiation_wavelength 0.71073
_diffrn_reflns_av_R_equivalents 0.0966
_diffrn_reflns_av_sigmaI/netI 0.0340
_diffrn_reflns_limit_h_max 9
_diffrn_reflns_limit_h_min -8
_diffrn_reflns_limit_k_max 13
_diffrn_reflns_limit_k_min -13
_diffrn_reflns_limit_l_max 6
_diffrn_reflns_limit_l_min -7
_diffrn_reflns_number 4132
_diffrn_reflns_theta_full 25.00
_diffrn_reflns_theta_max 26.72
_diffrn_reflns_theta_min 3.33
_diffrn_standards_number 0
_exptl_absorpt_coefficient_mu 2.440
_exptl_absorpt_correction_T_max 0.7832
_exptl_absorpt_correction_T_min 0.375
_exptl_absorpt_correction_type multi-scan
_exptl_absorpt_process_details
;
(Blessing, 1995)
;
_exptl_crystal_colour colourless
_exptl_crystal_density_diffrn 1.603
_exptl_crystal_density_method 'not measured'
_exptl_crystal_description prism
_exptl_crystal_F_000 212
_exptl_crystal_size_max 0.45
_exptl_crystal_size_mid 0.27
_exptl_crystal_size_min 0.12
_refine_diff_density_max 0.892
_refine_diff_density_min -1.050
_refine_ls_extinction_method none
_refine_ls_goodness_of_fit_ref 1.125
_refine_ls_hydrogen_treatment constr
_refine_ls_matrix_type full
_refine_ls_number_parameters 39
_refine_ls_number_reflns 528
_refine_ls_number_restraints 0
_refine_ls_restrained_S_all 1.125
_refine_ls_R_factor_all 0.0326
_refine_ls_R_factor_gt 0.0320
_refine_ls_shift/su_max 0.000
_refine_ls_shift/su_mean 0.000
_refine_ls_structure_factor_coef Fsqd
_refine_ls_weighting_details 'calc w=1/[\s^2^(Fo^2^)+(0.0425P)^2^+0.0839P] where P=(Fo^2^+2Fc^2^)/3'
_refine_ls_weighting_scheme calc
_refine_ls_wR_factor_gt 0.0656
_refine_ls_wR_factor_ref 0.0660
_reflns_number_gt 510
_reflns_number_total 528
_reflns_threshold_expression I>2\s(I)
_cod_data_source_file hp2020.cif
_cod_data_source_block I
_cod_original_sg_symbol_H-M 'P m m n'
_cod_database_code 2232769
_cod_database_fobs_code 2232769

loop_
_symmetry_equiv_pos_as_xyz
'x, y, z'
'-x+1/2, -y+1/2, z'
'x+1/2, -y, -z'
'-x, y+1/2, -z'
'-x, -y, -z'
'x-1/2, y-1/2, -z'
'-x-1/2, y, z'
'x, -y-1/2, z'

loop_
_atom_site_type_symbol
_atom_site_label
_atom_site_fract_x
_atom_site_fract_y
_atom_site_fract_z
_atom_site_U_iso_or_equiv
_atom_site_adp_type
_atom_site_calc_flag
_atom_site_refinement_flags
_atom_site_occupancy
_atom_site_symmetry_multiplicity
Cu Cu1 0.7500 0.7500 0.37747(6) 0.02393(18) Uani d S 1 4
N N1 0.2500 0.7500 0.8017(5) 0.0267(5) Uani d S 1 4
N N2 0.5346(3) 0.7500 0.5810(3) 0.0270(4) Uani d S 1 2
N N3 0.7500 0.8958(2) 0.1402(3) 0.0299(4) Uani d S 1 2
C C1 0.3987(3) 0.7500 0.6779(4) 0.0226(4) Uani d S 1 2
C C2 0.7500 1.0397(2) -0.2413(4) 0.0318(5) Uani d S 1 2
H H2A 0.7500 0.9863 -0.3861 0.048 Uiso d SR 1 2
H H2B 0.8562 1.0937 -0.2407 0.048 Uiso d R 1 1
C C3 0.7500 0.95947(19) -0.0270(4) 0.0267(4) Uani d S 1 2

loop_
_atom_site_aniso_label
_atom_site_aniso_U_11
_atom_site_aniso_U_22
_atom_site_aniso_U_33
_atom_site_aniso_U_12
_atom_site_aniso_U_13
_atom_site_aniso_U_23
Cu1 0.0242(3) 0.0252(2) 0.0224(3) 0.000 0.000 0.000
N1 0.0233(12) 0.0342(13) 0.0224(12) 0.000 0.000 0.000
N2 0.0241(9) 0.0312(9) 0.0256(8) 0.000 -0.0021(7) 0.000
N3 0.0348(11) 0.0268(10) 0.0281(11) 0.000 0.000 0.0007(7)
C1 0.0258(10) 0.0214(8) 0.0205(9) 0.000 -0.0044(8) 0.000
C2 0.0463(13) 0.0246(10) 0.0245(11) 0.000 0.000 0.0028(9)
C3 0.0307(10) 0.0235(10) 0.0261(11) 0.000 0.000 -0.0014(9)

loop_
_atom_type_symbol
_atom_type_description
_atom_type_scat_dispersion_real
_atom_type_scat_dispersion_imag
_atom_type_scat_source
C C 0.0033 0.0016 'International Tables Vol C Tables 4.2.6.8 and 6.1.1.4'
H H 0.0000 0.0000 'International Tables Vol C Tables 4.2.6.8 and 6.1.1.4'
N N 0.0061 0.0033 'International Tables Vol C Tables 4.2.6.8 and 6.1.1.4'
Cu Cu 0.3201 1.2651 'International Tables Vol C Tables 4.2.6.8 and 6.1.1.4'

loop_
_geom_angle_atom_site_label_1
_geom_angle_atom_site_label_2
_geom_angle_atom_site_label_3
_geom_angle_site_symmetry_1
_geom_angle_site_symmetry_3
_geom_angle
_geom_angle_publ_flag
N2 Cu1 N2 2_665 . 110.34(11) yes
N2 Cu1 N3 2_665 2_665 111.79(4) ?
N2 Cu1 N3 . 2_665 111.79(4) ?
N2 Cu1 N3 2_665 . 111.79(4) ?
N2 Cu1 N3 . . 111.79(4) yes
N3 Cu1 N3 2_665 . 98.91(11) yes
C1 N1 C1 2_565 . 117.0(3) yes
C1 N2 Cu1 . . 172.85(18) yes
C3 N3 Cu1 . . 166.44(18) ?
N2 C1 N1 . . 176.2(2) yes
C3 C2 H2A . . 109.5 ?
C3 C2 H2B . . 109.5 ?
H2A C2 H2B . . 109.6 ?
N3 C3 C2 . . 179.6(2) ?

loop_
_geom_bond_atom_site_label_1
_geom_bond_atom_site_label_2
_geom_bond_site_symmetry_2
_geom_bond_distance
_geom_bond_publ_flag
Cu1 N2 2_665 1.974(2) ?
Cu1 N2 . 1.974(2) yes
Cu1 N3 2_665 2.021(2) ?
Cu1 N3 . 2.021(2) yes
N1 C1 2_565 1.312(3) ?
N1 C1 . 1.312(3) yes
N2 C1 . 1.155(3) yes
N3 C3 . 1.143(3) ?
C3 C2 . 1.457(3) ?
C2 H2A . 0.9800 ?
C2 H2B . 0.9800 ?

loop_
_geom_torsion_atom_site_label_1
_geom_torsion_atom_site_label_2
_geom_torsion_atom_site_label_3
_geom_torsion_atom_site_label_4
_geom_torsion_site_symmetry_1
_geom_torsion
N2 Cu1 N3 C3 2_665 117.87(5)
N2 Cu1 N3 C3 . -117.87(5)
N3 Cu1 N3 C3 2_665 0.000(4)
